data_7225543
loop_
_publ_author_name
'Sekine, Akiko'
'Ina, Sayaka'
'Johmoto, Kohei'
'Uekusa, Hidehiro'

_publ_section_title
;
 Control of the photochromic behavior of cobaloxime complexes with
 salicylidene-3-aminopyridine and 2-cyanoethyl groups by dual
 photoisomerization
;
_journal_issue 38
_journal_name_full CrystEngComm
_journal_page_first 7330
_journal_paper_doi 10.1039/C6CE01005A
_journal_volume 18
_journal_year 2016
_chemical_formula_moiety 'C31 H44 Co N7 O5 , C H4 O'
_chemical_formula_sum 'C32 H48 Co N7 O6'
_chemical_formula_weight 685.70
_space_group_IT_number 14
_symmetry_cell_setting monoclinic
_symmetry_Int_Tables_number 14
_symmetry_space_group_name_Hall '-P 2yn'
_symmetry_space_group_name_H-M 'P 1 21/n 1'
_atom_sites_solution_hydrogens geom
_atom_sites_solution_primary direct
_atom_sites_solution_secondary difmap
_audit_creation_method SHELXL-97
_audit_update_record
;
2016-04-23 deposited with the CCDC.
2016-06-10 downloaded from the CCDC.
;
_cell_angle_alpha 90.00
_cell_angle_beta 97.328(2)
_cell_angle_gamma 90.00
_cell_formula_units_Z 4
_cell_length_a 9.1680(6)
_cell_length_b 26.964(2)
_cell_length_c 14.0240(11)
_cell_measurement_reflns_used 30650
_cell_measurement_temperature 173(2)
_cell_measurement_theta_max 27.47
_cell_measurement_theta_min 3.02
_cell_volume 3438.5(4)
_computing_cell_refinement RAPID-AUTO
_computing_data_collection RAPID-AUTO
_computing_data_reduction RAPID-AUTO
_computing_structure_refinement 'SHELXL-97 (Sheldrick, 2008)'
_computing_structure_solution SIR-2004
_diffrn_ambient_pressure 101.3
_diffrn_ambient_temperature 173(2)
_diffrn_detector_area_resol_mean 10.0
_diffrn_measured_fraction_theta_full 0.957
_diffrn_measured_fraction_theta_max 0.957
_diffrn_measurement_device_type 'RIGAKU R-AXIS RAPID'
_diffrn_measurement_method \w-scan
_diffrn_radiation_monochromator graphite
_diffrn_radiation_probe x-ray
_diffrn_radiation_type MoK\a
_diffrn_radiation_wavelength 0.71073
_diffrn_reflns_av_R_equivalents 0.0981
_diffrn_reflns_av_sigmaI/netI 0.0788
_diffrn_reflns_limit_h_max 11
_diffrn_reflns_limit_h_min -10
_diffrn_reflns_limit_k_max 31
_diffrn_reflns_limit_k_min -34
_diffrn_reflns_limit_l_max 18
_diffrn_reflns_limit_l_min -17
_diffrn_reflns_number 30650
_diffrn_reflns_theta_full 27.47
_diffrn_reflns_theta_max 27.47
_diffrn_reflns_theta_min 3.02
_diffrn_source 'rotating anode x-ray'
_diffrn_source_type rigaku
_exptl_absorpt_coefficient_mu 0.551
_exptl_absorpt_correction_T_max 0.9677
_exptl_absorpt_correction_T_min 0.6532
_exptl_absorpt_correction_type multi-scan
_exptl_absorpt_process_details abscore,T.Higashi,RIGAKU
_exptl_crystal_colour yellow
_exptl_crystal_density_diffrn 1.325
_exptl_crystal_density_method 'not measured'
_exptl_crystal_description block
_exptl_crystal_F_000 1456
_exptl_crystal_recrystallization_method evaporation
_exptl_crystal_size_max 0.09
_exptl_crystal_size_mid 0.08
_exptl_crystal_size_min 0.06
_refine_diff_density_max 0.611
_refine_diff_density_min -0.629
_refine_diff_density_rms 0.070
_refine_ls_extinction_method none
_refine_ls_goodness_of_fit_ref 1.062
_refine_ls_hydrogen_treatment mixed
_refine_ls_matrix_type full
_refine_ls_number_parameters 451
_refine_ls_number_reflns 7531
_refine_ls_number_restraints 3
_refine_ls_restrained_S_all 1.062
_refine_ls_R_factor_all 0.1530
_refine_ls_R_factor_gt 0.0839
_refine_ls_shift/su_max 0.006
_refine_ls_shift/su_mean 0.000
_refine_ls_structure_factor_coef Fsqd
_refine_ls_weighting_details 'calc w=1/[\s^2^(Fo^2^)+(0.0436P)^2^+7.7299P] where P=(Fo^2^+2Fc^2^)/3'
_refine_ls_weighting_scheme calc
_refine_ls_wR_factor_gt 0.1600
_refine_ls_wR_factor_ref 0.1922
_reflns_number_gt 4099
_reflns_number_total 7531
_reflns_threshold_expression >2\s(I)
_cod_data_source_file c6ce01005a1.cif
_cod_data_source_block shelx
_cod_depositor_comments 'Adding full bibliography for 7225542--7225549.cif.'
_cod_original_sg_symbol_H-M 'P 21/n'
_cod_database_code 7225543

loop_
_symmetry_equiv_pos_as_xyz
'x, y, z'
'-x+1/2, y+1/2, -z+1/2'
'-x, -y, -z'
'x-1/2, -y-1/2, z-1/2'

loop_
_atom_site_label
_atom_site_type_symbol
_atom_site_fract_x
_atom_site_fract_y
_atom_site_fract_z
_atom_site_U_iso_or_equiv
_atom_site_adp_type
_atom_site_occupancy
_atom_site_symmetry_multiplicity
_atom_site_calc_flag
_atom_site_refinement_flags
_atom_site_disorder_assembly
_atom_site_disorder_group
C4 C 0.6288(6) 0.09189(18) 0.4793(4) 0.0497(12) Uani 1 1 d . . .
C5 C 0.6612(7) 0.0742(2) 0.3843(4) 0.0655(16) Uani 1 1 d . . .
H5A H 0.7148 0.0427 0.3922 0.098 Uiso 1 1 calc R . .
H5B H 0.7213 0.0989 0.3560 0.098 Uiso 1 1 calc R . .
H5C H 0.5688 0.0693 0.3419 0.098 Uiso 1 1 calc R . .
C6 C 0.7319(5) 0.12124(18) 0.5450(4) 0.0510(13) Uani 1 1 d . . .
C7 C 0.8797(6) 0.1378(2) 0.5211(4) 0.0667(16) Uani 1 1 d . . .
H7A H 0.8663 0.1633 0.4709 0.100 Uiso 1 1 calc R . .
H7B H 0.9319 0.1094 0.4979 0.100 Uiso 1 1 calc R . .
H7C H 0.9373 0.1515 0.5788 0.100 Uiso 1 1 calc R . .
C8 C 0.2480(6) 0.10007(19) 0.7286(4) 0.0547(14) Uani 1 1 d . . .
C9 C 0.0977(6) 0.0866(2) 0.7526(5) 0.0722(18) Uani 1 1 d . . .
H9A H 0.0320 0.1153 0.7408 0.108 Uiso 1 1 calc R . .
H9B H 0.1045 0.0770 0.8204 0.108 Uiso 1 1 calc R . .
H9C H 0.0585 0.0588 0.7121 0.108 Uiso 1 1 calc R . .
C10 C 0.3532(6) 0.1290(2) 0.7941(4) 0.0571(14) Uani 1 1 d . . .
C11 C 0.3255(7) 0.1458(2) 0.8920(4) 0.0757(18) Uani 1 1 d . . .
H11A H 0.3174 0.1169 0.9333 0.113 Uiso 1 1 calc R . .
H11B H 0.2337 0.1649 0.8867 0.113 Uiso 1 1 calc R . .
H11C H 0.4071 0.1668 0.9202 0.113 Uiso 1 1 calc R . .
C16 C 0.4656(6) 0.21870(19) 0.5944(4) 0.0491(12) Uani 1 1 d . . .
H16 H 0.5496 0.2209 0.6415 0.059 Uiso 1 1 calc R . .
C15 C 0.4079(6) 0.26167(19) 0.5501(4) 0.0538(13) Uani 1 1 d . . .
H15 H 0.4516 0.2929 0.5671 0.065 Uiso 1 1 calc R . .
C14 C 0.2868(6) 0.25871(19) 0.4811(4) 0.0518(13) Uani 1 1 d . . .
H14 H 0.2444 0.2878 0.4511 0.062 Uiso 1 1 calc R . .
C13 C 0.2292(5) 0.21308(18) 0.4570(4) 0.0457(12) Uani 1 1 d . . .
C12 C 0.2893(5) 0.17129(18) 0.5050(4) 0.0455(11) Uani 1 1 d . . .
H12 H 0.2464 0.1398 0.4893 0.055 Uiso 1 1 calc R . .
C17 C 0.0852(6) 0.1729(2) 0.3281(4) 0.0510(13) Uani 1 1 d . . .
C18 C -0.0502(6) 0.16473(18) 0.2649(4) 0.0497(12) Uani 1 1 d . . .
C23 C -0.0585(6) 0.12499(19) 0.2004(4) 0.0575(14) Uani 1 1 d . . .
H23 H 0.0254 0.1047 0.1975 0.069 Uiso 1 1 calc R . .
C22 C -0.1865(7) 0.1148(2) 0.1408(4) 0.0595(14) Uani 1 1 d . B .
C21 C -0.3071(6) 0.14538(19) 0.1491(4) 0.0521(13) Uani 1 1 d . . .
H21 H -0.3963 0.1382 0.1092 0.062 Uiso 1 1 calc R . .
C20 C -0.3063(5) 0.18543(19) 0.2112(4) 0.0478(12) Uani 1 1 d . . .
C19 C -0.1734(5) 0.19513(18) 0.2692(3) 0.0455(12) Uani 1 1 d . . .
C28 C -0.1950(8) 0.0710(2) 0.0710(5) 0.0792(19) Uani 1 1 d . . .
C24 C -0.4449(5) 0.2166(2) 0.2165(4) 0.0520(13) Uani 1 1 d . . .
C25 C -0.4156(6) 0.2710(2) 0.1962(4) 0.0665(16) Uani 1 1 d . . .
H25A H -0.3283 0.2822 0.2384 0.100 Uiso 1 1 calc R . .
H25B H -0.5007 0.2910 0.2083 0.100 Uiso 1 1 calc R . .
H25C H -0.3989 0.2748 0.1290 0.100 Uiso 1 1 calc R . .
C26 C -0.5747(7) 0.2004(3) 0.1442(5) 0.094(2) Uani 1 1 d . . .
H26A H -0.5480 0.2031 0.0789 0.141 Uiso 1 1 calc R . .
H26B H -0.6594 0.2218 0.1502 0.141 Uiso 1 1 calc R . .
H26C H -0.6001 0.1660 0.1569 0.141 Uiso 1 1 calc R . .
C27 C -0.4917(7) 0.2118(3) 0.3175(4) 0.081(2) Uani 1 1 d . . .
H27A H -0.5136 0.1770 0.3300 0.122 Uiso 1 1 calc R . .
H27B H -0.5795 0.2320 0.3215 0.122 Uiso 1 1 calc R . .
H27C H -0.4117 0.2232 0.3655 0.122 Uiso 1 1 calc R . .
N2 N 0.5086(5) 0.08299(15) 0.5156(3) 0.0501(10) Uani 1 1 d . A .
N3 N 0.6811(4) 0.13138(15) 0.6246(3) 0.0476(10) Uani 1 1 d . A .
N4 N 0.3008(5) 0.08775(16) 0.6503(3) 0.0536(11) Uani 1 1 d . A .
N5 N 0.4762(5) 0.13688(16) 0.7600(3) 0.0533(11) Uani 1 1 d . A .
N6 N 0.4058(4) 0.17413(14) 0.5726(3) 0.0444(9) Uani 1 1 d . A .
N7 N 0.1011(4) 0.20915(16) 0.3887(3) 0.0497(10) Uani 1 1 d . . .
O1 O 0.4022(4) 0.05575(13) 0.4641(3) 0.0649(10) Uani 1 1 d . . .
H1 H 0.3304 0.0527 0.4954 0.097 Uiso 1 1 calc R . .
O2 O 0.7655(4) 0.15807(14) 0.6929(3) 0.0609(10) Uani 1 1 d . . .
H2 H 0.7199 0.1620 0.7407 0.091 Uiso 1 1 calc R . .
O3 O 0.2197(4) 0.06068(13) 0.5821(3) 0.0620(10) Uani 1 1 d . . .
O4 O 0.5881(4) 0.16181(14) 0.8117(3) 0.0622(10) Uani 1 1 d . . .
O5 O -0.1667(4) 0.23454(13) 0.3305(2) 0.0571(9) Uani 1 1 d . . .
H5 H -0.0820 0.2364 0.3612 0.086 Uiso 1 1 calc R . .
Co1 Co 0.49092(7) 0.11032(2) 0.63762(5) 0.0462(2) Uani 1 1 d . . .
N1B N 0.7365(11) -0.0532(4) 0.8028(8) 0.098(4) Uani 0.583(8) 1 d P A 1
C1B C 0.7260(12) -0.0153(4) 0.7620(9) 0.076(4) Uani 0.583(8) 1 d P A 1
C2B C 0.7051(11) 0.0337(4) 0.7146(9) 0.063(3) Uani 0.583(8) 1 d P A 1
H2B1 H 0.7678 0.0585 0.7522 0.075 Uiso 0.583(8) 1 calc PR A 1
H2B2 H 0.7359 0.0318 0.6496 0.075 Uiso 0.583(8) 1 calc PR A 1
C3B C 0.5514(15) 0.0494(5) 0.7069(11) 0.073(4) Uani 0.583(8) 1 d P A 1
H3B1 H 0.5256 0.0528 0.7731 0.087 Uiso 0.583(8) 1 calc PR A 1
H3B2 H 0.4905 0.0220 0.6760 0.087 Uiso 0.583(8) 1 calc PR A 1
N1A N 0.827(2) 0.0165(8) 0.6339(15) 0.150(8) Uiso 0.417(8) 1 d PD A 2
C1A C 0.7223(16) 0.0271(7) 0.6617(15) 0.075(5) Uiso 0.417(8) 1 d PD A 2
C2A C 0.540(2) 0.0255(7) 0.7847(14) 0.104(6) Uiso 0.417(8) 1 d P A 2
H2A1 H 0.5677 -0.0091 0.7987 0.156 Uiso 0.417(8) 1 calc PR A 2
H2A2 H 0.4355 0.0301 0.7898 0.156 Uiso 0.417(8) 1 calc PR A 2
H2A3 H 0.5985 0.0473 0.8309 0.156 Uiso 0.417(8) 1 calc PR A 2
C3A C 0.5701(16) 0.0384(6) 0.6832(12) 0.041(4) Uiso 0.417(8) 1 d PD A 2
H3A H 0.5061 0.0151 0.6412 0.049 Uiso 0.417(8) 1 calc PR A 2
C29A C -0.0923(16) 0.0853(4) -0.0087(7) 0.100(4) Uani 0.711(11) 1 d P B 3
H29A H -0.0918 0.0580 -0.0548 0.149 Uiso 0.711(11) 1 calc PR B 3
H29B H 0.0081 0.0913 0.0223 0.149 Uiso 0.711(11) 1 calc PR B 3
H29C H -0.1302 0.1154 -0.0425 0.149 Uiso 0.711(11) 1 calc PR B 3
C30A C -0.1485(16) 0.0252(3) 0.1169(7) 0.099(5) Uani 0.711(11) 1 d P B 3
H30A H -0.1562 -0.0014 0.0690 0.148 Uiso 0.711(11) 1 calc PR B 3
H30B H -0.2114 0.0175 0.1665 0.148 Uiso 0.711(11) 1 calc PR B 3
H30C H -0.0462 0.0282 0.1467 0.148 Uiso 0.711(11) 1 calc PR B 3
C31A C -0.3514(12) 0.0659(4) 0.0084(8) 0.095(4) Uani 0.711(11) 1 d P B 3
H31A H -0.3743 0.0965 -0.0282 0.142 Uiso 0.711(11) 1 calc PR B 3
H31B H -0.4266 0.0600 0.0508 0.142 Uiso 0.711(11) 1 calc PR B 3
H31C H -0.3497 0.0380 -0.0362 0.142 Uiso 0.711(11) 1 calc PR B 3
C29B C -0.203(5) 0.0813(15) -0.015(3) 0.138(15) Uiso 0.289(11) 1 d P B 4
H29D H -0.1195 0.1022 -0.0256 0.208 Uiso 0.289(11) 1 calc PR B 4
H29E H -0.2950 0.0992 -0.0345 0.208 Uiso 0.289(11) 1 calc PR B 4
H29F H -0.2015 0.0507 -0.0521 0.208 Uiso 0.289(11) 1 calc PR B 4
C30B C -0.034(3) 0.0354(11) 0.099(2) 0.098(9) Uiso 0.289(11) 1 d P B 4
H30D H -0.0224 0.0263 0.1668 0.146 Uiso 0.289(11) 1 calc PR B 4
H30E H 0.0515 0.0548 0.0851 0.146 Uiso 0.289(11) 1 calc PR B 4
H30F H -0.0412 0.0052 0.0593 0.146 Uiso 0.289(11) 1 calc PR B 4
C31B C -0.311(3) 0.0314(10) 0.111(2) 0.103(10) Uiso 0.289(11) 1 d P B 4
H31D H -0.4080 0.0469 0.1094 0.154 Uiso 0.289(11) 1 calc PR B 4
H31E H -0.2748 0.0222 0.1778 0.154 Uiso 0.289(11) 1 calc PR B 4
H31F H -0.3190 0.0016 0.0710 0.154 Uiso 0.289(11) 1 calc PR B 4
H17 H 0.160(6) 0.1468(19) 0.324(4) 0.064(16) Uiso 1 1 d . . .
O10 O 0.9604(16) 0.0083(6) 0.5382(11) 0.086(4) Uiso 0.30 1 d PD . .
C50 C 0.982(7) -0.0341(14) 0.594(4) 0.26(3) Uiso 0.30 1 d PD . .

loop_
_atom_site_aniso_label
_atom_site_aniso_U_11
_atom_site_aniso_U_22
_atom_site_aniso_U_33
_atom_site_aniso_U_23
_atom_site_aniso_U_13
_atom_site_aniso_U_12
C4 0.054(3) 0.047(3) 0.048(3) -0.001(2) 0.004(2) 0.000(2)
C5 0.078(4) 0.065(4) 0.053(4) -0.010(3) 0.006(3) 0.004(3)
C6 0.049(3) 0.050(3) 0.054(4) -0.001(2) 0.005(3) 0.003(2)
C7 0.062(4) 0.071(4) 0.069(4) -0.001(3) 0.017(3) -0.008(3)
C8 0.047(3) 0.057(3) 0.058(4) 0.018(3) -0.001(3) -0.004(2)
C9 0.054(3) 0.078(4) 0.085(5) 0.023(3) 0.014(3) -0.007(3)
C10 0.062(3) 0.065(3) 0.045(3) 0.018(3) 0.008(3) 0.005(3)
C11 0.083(4) 0.092(5) 0.055(4) 0.009(3) 0.019(3) 0.005(4)
C16 0.056(3) 0.052(3) 0.039(3) 0.000(2) 0.007(2) -0.004(2)
C15 0.074(4) 0.044(3) 0.047(3) -0.003(2) 0.022(3) 0.000(3)
C14 0.067(3) 0.051(3) 0.042(3) 0.009(2) 0.023(3) 0.015(3)
C13 0.048(3) 0.051(3) 0.042(3) 0.005(2) 0.016(2) 0.003(2)
C12 0.045(3) 0.050(3) 0.043(3) 0.004(2) 0.010(2) -0.003(2)
C17 0.056(3) 0.052(3) 0.048(3) 0.009(2) 0.018(3) 0.018(3)
C18 0.055(3) 0.048(3) 0.047(3) 0.008(2) 0.012(3) 0.011(2)
C23 0.068(4) 0.052(3) 0.057(4) 0.004(3) 0.022(3) 0.018(3)
C22 0.073(4) 0.053(3) 0.054(4) 0.000(3) 0.014(3) 0.007(3)
C21 0.061(3) 0.057(3) 0.039(3) 0.001(2) 0.011(2) 0.006(3)
C20 0.050(3) 0.056(3) 0.039(3) -0.003(2) 0.012(2) 0.005(2)
C19 0.056(3) 0.046(3) 0.036(3) 0.002(2) 0.011(2) 0.011(2)
C28 0.103(5) 0.062(4) 0.072(5) -0.019(3) 0.010(4) 0.018(4)
C24 0.044(3) 0.069(4) 0.043(3) -0.002(2) 0.006(2) 0.012(2)
C25 0.068(4) 0.071(4) 0.063(4) 0.008(3) 0.016(3) 0.020(3)
C26 0.058(4) 0.114(6) 0.103(6) -0.039(5) -0.013(4) 0.020(4)
C27 0.071(4) 0.113(5) 0.067(4) 0.016(4) 0.038(3) 0.021(4)
N2 0.051(2) 0.043(2) 0.054(3) -0.0039(19) -0.005(2) -0.0011(19)
N3 0.046(2) 0.047(2) 0.048(3) -0.0023(19) -0.003(2) -0.0029(18)
N4 0.052(3) 0.056(3) 0.051(3) 0.009(2) 0.003(2) -0.006(2)
N5 0.052(3) 0.065(3) 0.041(3) 0.006(2) -0.001(2) -0.002(2)
N6 0.047(2) 0.045(2) 0.043(3) -0.0004(18) 0.0114(19) -0.0001(18)
N7 0.047(2) 0.059(3) 0.043(3) 0.010(2) 0.007(2) 0.010(2)
O1 0.055(2) 0.063(2) 0.072(3) -0.017(2) -0.0091(19) -0.0085(18)
O2 0.052(2) 0.076(3) 0.053(2) -0.0090(19) 0.0003(18) -0.0137(18)
O3 0.052(2) 0.061(2) 0.070(3) 0.0004(19) -0.0055(19) -0.0114(18)
O4 0.065(2) 0.076(3) 0.043(2) -0.0027(18) -0.0047(18) -0.0107(19)
O5 0.053(2) 0.065(2) 0.051(2) -0.0114(18) -0.0041(17) 0.0151(17)
Co1 0.0451(4) 0.0479(4) 0.0439(4) 0.0043(3) -0.0010(3) -0.0040(3)
N1B 0.086(7) 0.087(8) 0.119(10) 0.024(7) 0.003(6) 0.029(6)
C1B 0.071(7) 0.065(7) 0.090(9) 0.021(6) 0.001(6) 0.021(5)
C2B 0.064(7) 0.071(7) 0.053(7) 0.012(5) 0.010(5) 0.001(5)
C3B 0.086(9) 0.056(7) 0.078(10) -0.003(6) 0.022(7) 0.033(6)
C29A 0.125(10) 0.119(10) 0.057(7) -0.033(6) 0.025(7) 0.008(8)
C30A 0.157(13) 0.058(6) 0.077(7) -0.009(5) 0.001(7) 0.026(7)
C31A 0.096(8) 0.084(7) 0.094(9) -0.037(6) -0.028(6) 0.021(6)

loop_
_atom_type_symbol
_atom_type_description
_atom_type_scat_dispersion_real
_atom_type_scat_dispersion_imag
_atom_type_scat_source
C C 0.0033 0.0016 'International Tables Vol C Tables 4.2.6.8 and 6.1.1.4'
H H 0.0000 0.0000 'International Tables Vol C Tables 4.2.6.8 and 6.1.1.4'
N N 0.0061 0.0033 'International Tables Vol C Tables 4.2.6.8 and 6.1.1.4'
O O 0.0106 0.0060 'International Tables Vol C Tables 4.2.6.8 and 6.1.1.4'
Co Co 0.3494 0.9721 'International Tables Vol C Tables 4.2.6.8 and 6.1.1.4'

loop_
_geom_angle_atom_site_label_1
_geom_angle_atom_site_label_2
_geom_angle_atom_site_label_3
_geom_angle
N2 C4 C6 111.5(5)
N2 C4 C5 124.9(5)
C6 C4 C5 123.5(5)
C4 C5 H5A 109.5
C4 C5 H5B 109.5
H5A C5 H5B 109.5
C4 C5 H5C 109.5
H5A C5 H5C 109.5
H5B C5 H5C 109.5
N3 C6 C4 112.5(4)
N3 C6 C7 124.3(5)
C4 C6 C7 123.2(5)
C6 C7 H7A 109.5
C6 C7 H7B 109.5
H7A C7 H7B 109.5
C6 C7 H7C 109.5
H7A C7 H7C 109.5
H7B C7 H7C 109.5
N4 C8 C10 112.3(5)
N4 C8 C9 125.3(5)
C10 C8 C9 122.4(5)
C8 C9 H9A 109.5
C8 C9 H9B 109.5
H9A C9 H9B 109.5
C8 C9 H9C 109.5
H9A C9 H9C 109.5
H9B C9 H9C 109.5
N5 C10 C8 112.9(5)
N5 C10 C11 123.0(6)
C8 C10 C11 124.0(5)
C10 C11 H11A 109.5
C10 C11 H11B 109.5
H11A C11 H11B 109.5
C10 C11 H11C 109.5
H11A C11 H11C 109.5
H11B C11 H11C 109.5
N6 C16 C15 121.7(5)
N6 C16 H16 119.1
C15 C16 H16 119.1
C14 C15 C16 119.5(5)
C14 C15 H15 120.2
C16 C15 H15 120.2
C13 C14 C15 118.6(5)
C13 C14 H14 120.7
C15 C14 H14 120.7
C14 C13 C12 119.6(5)
C14 C13 N7 119.7(5)
C12 C13 N7 120.6(5)
N6 C12 C13 121.9(5)
N6 C12 H12 119.0
C13 C12 H12 119.0
N7 C17 C18 122.3(5)
N7 C17 H17 124(3)
C18 C17 H17 114(3)
C23 C18 C19 119.8(5)
C23 C18 C17 119.0(5)
C19 C18 C17 121.1(5)
C22 C23 C18 121.1(5)
C22 C23 H23 119.4
C18 C23 H23 119.4
C23 C22 C21 117.0(5)
C23 C22 C28 120.8(5)
C21 C22 C28 122.2(6)
C20 C21 C22 124.9(5)
C20 C21 H21 117.6
C22 C21 H21 117.6
C21 C20 C19 116.4(5)
C21 C20 C24 121.3(5)
C19 C20 C24 122.3(4)
O5 C19 C20 118.5(4)
O5 C19 C18 120.7(5)
C20 C19 C18 120.8(5)
C29B C28 C30A 128(2)
C29B C28 C22 116(2)
C30A C28 C22 113.0(7)
C29B C28 C31A 63(2)
C30A C28 C31A 111.6(8)
C22 C28 C31A 113.0(6)
C29B C28 C29A 39(2)
C30A C28 C29A 110.7(8)
C22 C28 C29A 106.0(6)
C31A C28 C29A 101.8(8)
C29B C28 C31B 121(2)
C30A C28 C31B 57.1(11)
C22 C28 C31B 105.2(11)
C31A C28 C31B 63.9(11)
C29A C28 C31B 148.8(11)
C29B C28 C30B 106(2)
C30A C28 C30B 40.4(10)
C22 C28 C30B 107.9(11)
C31A C28 C30B 138.1(11)
C29A C28 C30B 74.5(11)
C31B C28 C30B 97.4(15)
C25 C24 C26 107.0(5)
C25 C24 C20 110.6(4)
C26 C24 C20 113.1(5)
C25 C24 C27 109.3(5)
C26 C24 C27 107.6(5)
C20 C24 C27 109.2(4)
C24 C25 H25A 109.5
C24 C25 H25B 109.5
H25A C25 H25B 109.5
C24 C25 H25C 109.5
H25A C25 H25C 109.5
H25B C25 H25C 109.5
C24 C26 H26A 109.5
C24 C26 H26B 109.5
H26A C26 H26B 109.5
C24 C26 H26C 109.5
H26A C26 H26C 109.5
H26B C26 H26C 109.5
C24 C27 H27A 109.5
C24 C27 H27B 109.5
H27A C27 H27B 109.5
C24 C27 H27C 109.5
H27A C27 H27C 109.5
H27B C27 H27C 109.5
C4 N2 O1 118.9(4)
C4 N2 Co1 117.4(4)
O1 N2 Co1 123.7(3)
C6 N3 O2 119.1(4)
C6 N3 Co1 117.7(3)
O2 N3 Co1 123.2(3)
C8 N4 O3 120.5(4)
C8 N4 Co1 116.6(4)
O3 N4 Co1 122.9(3)
C10 N5 O4 121.2(5)
C10 N5 Co1 116.2(4)
O4 N5 Co1 122.6(3)
C12 N6 C16 118.7(4)
C12 N6 Co1 119.4(3)
C16 N6 Co1 121.9(3)
C17 N7 C13 120.9(4)
N2 O1 H1 109.5
N3 O2 H2 109.5
C19 O5 H5 109.5
N3 Co1 N4 178.80(19)
N3 Co1 N5 98.63(19)
N4 Co1 N5 82.0(2)
N3 Co1 N2 80.84(18)
N4 Co1 N2 98.5(2)
N5 Co1 N2 179.00(19)
N3 Co1 C3B 95.5(4)
N4 Co1 C3B 83.6(4)
N5 Co1 C3B 85.1(4)
N2 Co1 C3B 94.1(4)
N3 Co1 N6 90.48(16)
N4 Co1 N6 90.52(17)
N5 Co1 N6 91.08(17)
N2 Co1 N6 89.78(16)
C3B Co1 N6 173.4(4)
N3 Co1 C3A 91.1(4)
N4 Co1 C3A 87.8(4)
N5 Co1 C3A 97.7(4)
N2 Co1 C3A 81.5(4)
C3B Co1 C3A 12.8(6)
N6 Co1 C3A 170.8(5)
N1B C1B C2B 176.0(13)
C3B C2B C1B 111.1(10)
C3B C2B H2B1 109.4
C1B C2B H2B1 109.4
C3B C2B H2B2 109.4
C1B C2B H2B2 109.4
H2B1 C2B H2B2 108.0
C2B C3B Co1 119.3(9)
C2B C3B H3B1 107.5
Co1 C3B H3B1 107.5
C2B C3B H3B2 107.5
Co1 C3B H3B2 107.5
H3B1 C3B H3B2 107.0
N1A C1A C3A 171(2)
C3A C2A H2A1 109.5
C3A C2A H2A2 109.5
H2A1 C2A H2A2 109.5
C3A C2A H2A3 109.5
H2A1 C2A H2A3 109.5
H2A2 C2A H2A3 109.5
C1A C3A C2A 115.1(15)
C1A C3A Co1 114.5(11)
C2A C3A Co1 113.1(11)
C1A C3A H3A 104.1
C2A C3A H3A 104.1
Co1 C3A H3A 104.1
C28 C29A H29A 109.5
C28 C29A H29B 109.5
C28 C29A H29C 109.5
C28 C30A H30A 109.5
C28 C30A H30B 109.5
H30A C30A H30B 109.5
C28 C30A H30C 109.5
H30A C30A H30C 109.5
H30B C30A H30C 109.5
C28 C31A H31A 109.5
C28 C31A H31B 109.5
C28 C31A H31C 109.5
C28 C29B H29D 109.5
C28 C29B H29E 109.5
C28 C29B H29F 109.5
C28 C30B H30D 109.5
C28 C30B H30E 109.5
H30D C30B H30E 109.5
C28 C30B H30F 109.5
H30D C30B H30F 109.5
H30E C30B H30F 109.5
C28 C31B H31D 109.5
C28 C31B H31E 109.5
C28 C31B H31F 109.5

loop_
_geom_bond_atom_site_label_1
_geom_bond_atom_site_label_2
_geom_bond_distance
C4 N2 1.294(6)
C4 C6 1.465(7)
C4 C5 1.481(7)
C5 H5A 0.9800
C5 H5B 0.9800
C5 H5C 0.9800
C6 N3 1.293(6)
C6 C7 1.504(7)
C7 H7A 0.9800
C7 H7B 0.9800
C7 H7C 0.9800
C8 N4 1.298(7)
C8 C10 1.469(8)
C8 C9 1.504(7)
C9 H9A 0.9800
C9 H9B 0.9800
C9 H9C 0.9800
C10 N5 1.297(6)
C10 C11 1.499(8)
C11 H11A 0.9800
C11 H11B 0.9800
C11 H11C 0.9800
C16 N6 1.340(6)
C16 C15 1.387(7)
C16 H16 0.9500
C15 C14 1.379(7)
C15 H15 0.9500
C14 C13 1.364(7)
C14 H14 0.9500
C13 C12 1.390(6)
C13 N7 1.421(6)
C12 N6 1.337(6)
C12 H12 0.9500
C17 N7 1.291(6)
C17 C18 1.448(7)
C17 H17 0.99(5)
C18 C23 1.398(7)
C18 C19 1.404(6)
C23 C22 1.378(8)
C23 H23 0.9500
C22 C21 1.396(7)
C22 C28 1.528(8)
C21 C20 1.387(7)
C21 H21 0.9500
C20 C19 1.400(7)
C20 C24 1.533(7)
C19 O5 1.364(6)
C28 C29B 1.22(4)
C28 C30A 1.433(11)
C28 C31A 1.589(12)
C28 C29A 1.597(13)
C28 C31B 1.66(3)
C28 C30B 1.76(3)
C24 C25 1.525(8)
C24 C26 1.526(8)
C24 C27 1.537(7)
C25 H25A 0.9800
C25 H25B 0.9800
C25 H25C 0.9800
C26 H26A 0.9800
C26 H26B 0.9800
C26 H26C 0.9800
C27 H27A 0.9800
C27 H27B 0.9800
C27 H27C 0.9800
N2 O1 1.354(5)
N2 Co1 1.889(4)
N3 O2 1.358(5)
N3 Co1 1.865(4)
N4 O3 1.349(5)
N4 Co1 1.876(4)
N5 O4 1.356(5)
N5 Co1 1.881(4)
N6 Co1 2.054(4)
O1 H1 0.8400
O2 H2 0.8400
O5 H5 0.8400
Co1 C3B 1.953(13)
Co1 C3A 2.138(16)
N1B C1B 1.170(13)
C1B C2B 1.478(14)
C2B C3B 1.462(15)
C2B H2B1 0.9900
C2B H2B2 0.9900
C3B H3B1 0.9900
C3B H3B2 0.9900
N1A C1A 1.119(9)
C1A C3A 1.497(10)
C2A C3A 1.52(2)
C2A H2A1 0.9800
C2A H2A2 0.9800
C2A H2A3 0.9800
C3A H3A 1.0000
C29A H29A 0.9800
C29A H29B 0.9800
C29A H29C 0.9800
C30A H30A 0.9800
C30A H30B 0.9800
C30A H30C 0.9800
C31A H31A 0.9800
C31A H31B 0.9800
C31A H31C 0.9800
C29B H29D 0.9800
C29B H29E 0.9800
C29B H29F 0.9800
C30B H30D 0.9800
C30B H30E 0.9800
C30B H30F 0.9800
C31B H31D 0.9800
C31B H31E 0.9800
C31B H31F 0.9800
O10 C50 1.382(10)

loop_
_geom_torsion_atom_site_label_1
_geom_torsion_atom_site_label_2
_geom_torsion_atom_site_label_3
_geom_torsion_atom_site_label_4
_geom_torsion
N2 C4 C6 N3 0.6(6)
C5 C4 C6 N3 -178.4(5)
N2 C4 C6 C7 -179.0(5)
C5 C4 C6 C7 2.0(8)
N4 C8 C10 N5 0.9(7)
C9 C8 C10 N5 -179.6(5)
N4 C8 C10 C11 -176.5(5)
C9 C8 C10 C11 3.0(8)
N6 C16 C15 C14 -0.6(7)
C16 C15 C14 C13 -1.5(7)
C15 C14 C13 C12 2.8(7)
C15 C14 C13 N7 177.7(4)
C14 C13 C12 N6 -2.2(7)
N7 C13 C12 N6 -177.0(4)
N7 C17 C18 C23 179.3(5)
N7 C17 C18 C19 -2.4(8)
C19 C18 C23 C22 -0.4(8)
C17 C18 C23 C22 178.0(5)
C18 C23 C22 C21 -1.0(8)
C18 C23 C22 C28 -179.6(5)
C23 C22 C21 C20 1.2(8)
C28 C22 C21 C20 179.7(5)
C22 C21 C20 C19 0.0(8)
C22 C21 C20 C24 -179.1(5)
C21 C20 C19 O5 179.2(4)
C24 C20 C19 O5 -1.7(7)
C21 C20 C19 C18 -1.4(7)
C24 C20 C19 C18 177.7(5)
C23 C18 C19 O5 -179.0(4)
C17 C18 C19 O5 2.8(7)
C23 C18 C19 C20 1.6(7)
C17 C18 C19 C20 -176.7(5)
C23 C22 C28 C29B -110(2)
C21 C22 C28 C29B 72(3)
C23 C22 C28 C30A 52.5(10)
C21 C22 C28 C30A -126.0(9)
C23 C22 C28 C31A -179.6(7)
C21 C22 C28 C31A 2.0(10)
C23 C22 C28 C29A -68.9(9)
C21 C22 C28 C29A 112.6(8)
C23 C22 C28 C31B 112.8(12)
C21 C22 C28 C31B -65.7(13)
C23 C22 C28 C30B 9.6(13)
C21 C22 C28 C30B -168.9(11)
C21 C20 C24 C25 -123.0(5)
C19 C20 C24 C25 57.9(6)
C21 C20 C24 C26 -3.1(7)
C19 C20 C24 C26 177.8(5)
C21 C20 C24 C27 116.7(6)
C19 C20 C24 C27 -62.4(7)
C6 C4 N2 O1 -179.3(4)
C5 C4 N2 O1 -0.4(8)
C6 C4 N2 Co1 1.9(6)
C5 C4 N2 Co1 -179.1(4)
C4 C6 N3 O2 179.4(4)
C7 C6 N3 O2 -1.0(8)
C4 C6 N3 Co1 -2.9(6)
C7 C6 N3 Co1 176.7(4)
C10 C8 N4 O3 179.4(4)
C9 C8 N4 O3 -0.1(8)
C10 C8 N4 Co1 -1.5(6)
C9 C8 N4 Co1 179.0(4)
C8 C10 N5 O4 -178.2(4)
C11 C10 N5 O4 -0.8(8)
C8 C10 N5 Co1 0.2(6)
C11 C10 N5 Co1 177.6(4)
C13 C12 N6 C16 0.1(7)
C13 C12 N6 Co1 -178.5(3)
C15 C16 N6 C12 1.2(7)
C15 C16 N6 Co1 179.8(3)
C18 C17 N7 C13 173.1(4)
C14 C13 N7 C17 143.5(5)
C12 C13 N7 C17 -41.7(7)
C6 N3 Co1 N4 60(10)
O2 N3 Co1 N4 -122(9)
C6 N3 Co1 N5 -177.8(4)
O2 N3 Co1 N5 -0.2(4)
C6 N3 Co1 N2 3.1(4)
O2 N3 Co1 N2 -179.3(4)
C6 N3 Co1 C3B 96.3(6)
O2 N3 Co1 C3B -86.1(6)
C6 N3 Co1 N6 -86.6(4)
O2 N3 Co1 N6 91.0(4)
C6 N3 Co1 C3A 84.3(6)
O2 N3 Co1 C3A -98.1(5)
C8 N4 Co1 N3 124(9)
O3 N4 Co1 N3 -57(10)
C8 N4 Co1 N5 1.3(4)
O3 N4 Co1 N5 -179.7(4)
C8 N4 Co1 N2 -179.6(4)
O3 N4 Co1 N2 -0.5(4)
C8 N4 Co1 C3B 87.2(6)
O3 N4 Co1 C3B -93.7(6)
C8 N4 Co1 N6 -89.7(4)
O3 N4 Co1 N6 89.3(4)
C8 N4 Co1 C3A 99.4(6)
O3 N4 Co1 C3A -81.6(6)
C10 N5 Co1 N3 -179.7(4)
O4 N5 Co1 N3 -1.4(4)
C10 N5 Co1 N4 -0.8(4)
O4 N5 Co1 N4 177.6(4)
C10 N5 Co1 N2 -122(12)
O4 N5 Co1 N2 57(12)
C10 N5 Co1 C3B -84.9(6)
O4 N5 Co1 C3B 93.4(5)
C10 N5 Co1 N6 89.6(4)
O4 N5 Co1 N6 -92.1(4)
C10 N5 Co1 C3A -87.4(6)
O4 N5 Co1 C3A 90.9(5)
C4 N2 Co1 N3 -2.7(4)
O1 N2 Co1 N3 178.6(4)
C4 N2 Co1 N4 178.3(4)
O1 N2 Co1 N4 -0.4(4)
C4 N2 Co1 N5 -61(12)
O1 N2 Co1 N5 120(12)
C4 N2 Co1 C3B -97.6(6)
O1 N2 Co1 C3B 83.7(5)
C4 N2 Co1 N6 87.8(4)
O1 N2 Co1 N6 -90.9(4)
C4 N2 Co1 C3A -95.2(5)
O1 N2 Co1 C3A 86.1(5)
C12 N6 Co1 N3 135.0(4)
C16 N6 Co1 N3 -43.5(4)
C12 N6 Co1 N4 -44.3(4)
C16 N6 Co1 N4 137.1(4)
C12 N6 Co1 N5 -126.3(4)
C16 N6 Co1 N5 55.1(4)
C12 N6 Co1 N2 54.2(4)
C16 N6 Co1 N2 -124.4(4)
C12 N6 Co1 C3B -71(4)
C16 N6 Co1 C3B 110(4)
C12 N6 Co1 C3A 35(3)
C16 N6 Co1 C3A -143(2)
N1B C1B C2B C3B -36(20)
C1B C2B C3B Co1 -175.0(9)
N3 Co1 C3B C2B -9.5(11)
N4 Co1 C3B C2B 169.7(11)
N5 Co1 C3B C2B -107.8(10)
N2 Co1 C3B C2B 71.6(10)
N6 Co1 C3B C2B -163(3)
C3A Co1 C3B C2B 61(3)
N1A C1A C3A C2A 139(14)
N1A C1A C3A Co1 -87(14)
N3 Co1 C3A C1A -16.3(12)
N4 Co1 C3A C1A 163.2(12)
N5 Co1 C3A C1A -115.2(12)
N2 Co1 C3A C1A 64.3(12)
C3B Co1 C3A C1A -127(4)
N6 Co1 C3A C1A 83(3)
N3 Co1 C3A C2A 118.2(11)
N4 Co1 C3A C2A -62.3(11)
N5 Co1 C3A C2A 19.3(12)
N2 Co1 C3A C2A -161.2(12)
C3B Co1 C3A C2A 8(3)
N6 Co1 C3A C2A -142(2)
